data_7240050
loop_
_publ_author_name
'Z\'aborsk\'y, Ondrej'
'Petrovi\<cov\'a, \<Ludmila'
'Doh\'a\<no\<sov\'a, Jana'
'Moncol, J\'an'
'Fischer, R\'obert'

_publ_section_title
;
 Simple and efficient synthesis of bicyclic enol-carbamates: access to
 brabantamides and their analogues
;
_journal_issue 12
_journal_name_full 'RSC Advances'
_journal_page_first 6790
_journal_page_last 6793
_journal_paper_doi 10.1039/D0RA00796J
_journal_volume 10
_journal_year 2020
_chemical_absolute_configuration ad
_chemical_formula_moiety 'C9 H11 N O4'
_chemical_formula_sum 'C9 H11 N O4'
_chemical_formula_weight 197.19
_space_group_crystal_system orthorhombic
_space_group_IT_number 19
_space_group_name_Hall 'P 2ac 2ab'
_space_group_name_H-M_alt 'P 21 21 21'
_atom_sites_solution_hydrogens geom
_atom_sites_solution_primary dual
_audit_creation_date 2019-09-18
_audit_creation_method
;
Olex2 1.2
(compiled 2017.08.10 svn.r3458 for OlexSys, GUI svn.r5506)
;
_audit_update_record
;
2019-09-17 deposited with the CCDC.	2020-01-29 downloaded from the CCDC.
;
_cell_angle_alpha 90
_cell_angle_beta 90
_cell_angle_gamma 90
_cell_formula_units_Z 8
_cell_length_a 7.2347(2)
_cell_length_b 12.4282(2)
_cell_length_c 20.6075(3)
_cell_measurement_reflns_used 132629
_cell_measurement_temperature 100
_cell_measurement_theta_max 73.86
_cell_measurement_theta_min 3.56
_cell_volume 1852.91(7)
_computing_cell_refinement
;
X-Area Recipe 1.33.0.0 (STOE, 2015)
;
_computing_data_collection
;
X-Area Pilatus3_SV 1.31.150.0 (STOE, 2018)
;
_computing_data_reduction
;
X-Area Integrate 1.73.1.0 (STOE, 2018)
X-Area LANA 1.73.2.0 (STOE, 2018)
;
_computing_molecular_graphics 'Olex2 (Dolomanov et al., 2009)'
_computing_publication_material
;
STOE & Cie GmbH, X-Area, software package for collecting single-crystal or
multi-domain crystal data on STOE area-detector diffractometers, for image 
processing, for the correction and scaling of reflection intensities and 
for outlier rejection, version 1.84, Darmstadt 2018
;
_computing_structure_refinement 'ShelXL (Sheldrick, 2015)'
_computing_structure_solution 'ShelXT (Sheldrick, 2015)'
_diffrn_ambient_temperature 100
_diffrn_detector 'Pilatus3R 300K'
_diffrn_detector_area_resol_mean 5.81
_diffrn_detector_type 'DECTRIS PILATUS3R 300K'
_diffrn_measured_fraction_theta_full 1.000
_diffrn_measured_fraction_theta_max 0.998
_diffrn_measurement_device 'Eulerian 4-circle diffractometer'
_diffrn_measurement_device_type 'Stoe Stadivari with Xenocs Genix3D Cu HF'
_diffrn_measurement_method '\w scans'
_diffrn_radiation_collimation '0.6 mm diameter'
_diffrn_radiation_monochromator 'Graded multilayer mirror'
_diffrn_radiation_polarisn_norm 270
_diffrn_radiation_type CuK\a
_diffrn_radiation_wavelength 1.54186
_diffrn_reflns_av_R_equivalents 0.0222
_diffrn_reflns_av_unetI/netI 0.0061
_diffrn_reflns_Laue_measured_fraction_full 1.000
_diffrn_reflns_Laue_measured_fraction_max 0.998
_diffrn_reflns_limit_h_max 8
_diffrn_reflns_limit_h_min -8
_diffrn_reflns_limit_k_max 15
_diffrn_reflns_limit_k_min -10
_diffrn_reflns_limit_l_max 21
_diffrn_reflns_limit_l_min -25
_diffrn_reflns_number 64018
_diffrn_reflns_point_group_measured_fraction_full 1.000
_diffrn_reflns_point_group_measured_fraction_max 0.991
_diffrn_reflns_theta_full 67.686
_diffrn_reflns_theta_max 73.415
_diffrn_reflns_theta_min 4.154
_diffrn_source 'Genix3D Cu HF'
_diffrn_source_current 0.600
_diffrn_source_power 0.030
_diffrn_source_voltage 50
_exptl_absorpt_coefficient_mu 0.952
_exptl_absorpt_correction_T_max 0.584
_exptl_absorpt_correction_T_min 0.000
_exptl_absorpt_correction_type multi-scan
_exptl_absorpt_process_details
;
STOE LANA, J. Koziskova, F. Hahn, J. Richter, J. Kozisek, 
Acta Chimica Slovaca, vol. 9, no. 2, 2016, pp. 136 - 140.
;
_exptl_crystal_colour colourless
_exptl_crystal_colour_primary colourless
_exptl_crystal_density_diffrn 1.414
_exptl_crystal_description needle
_exptl_crystal_F_000 832
_exptl_crystal_size_max 0.5
_exptl_crystal_size_mid 0.34
_exptl_crystal_size_min 0.21
_refine_diff_density_max 0.186
_refine_diff_density_min -0.158
_refine_diff_density_rms 0.034
_refine_ls_abs_structure_details
;
 Flack x determined using 1532 quotients [(I+)-(I-)]/[(I+)+(I-)]
 (Parsons, Flack and Wagner, Acta Cryst. B69 (2013) 249-259).
;
_refine_ls_abs_structure_Flack 0.00(5)
_refine_ls_extinction_coef 0.0024(3)
_refine_ls_extinction_expression Fc^*^=kFc[1+0.001xFc^2^\l^3^/sin(2\q)]^-1/4^
_refine_ls_extinction_method 'SHELXL-2018/3 (Sheldrick 2018)'
_refine_ls_goodness_of_fit_ref 1.071
_refine_ls_hydrogen_treatment constr
_refine_ls_matrix_type full
_refine_ls_number_parameters 256
_refine_ls_number_reflns 3678
_refine_ls_number_restraints 0
_refine_ls_restrained_S_all 1.071
_refine_ls_R_factor_all 0.0269
_refine_ls_R_factor_gt 0.0265
_refine_ls_shift/su_max 0.000
_refine_ls_shift/su_mean 0.000
_refine_ls_structure_factor_coef Fsqd
_refine_ls_weighting_details 'w=1/[\s^2^(Fo^2^)+(0.0438P)^2^+0.3573P] where P=(Fo^2^+2Fc^2^)/3'
_refine_ls_weighting_scheme calc
_refine_ls_wR_factor_gt 0.0717
_refine_ls_wR_factor_ref 0.0718
_reflns_Friedel_coverage 0.720
_reflns_Friedel_fraction_full 0.999
_reflns_Friedel_fraction_max 0.980
_reflns_number_gt 3674
_reflns_number_total 3678
_reflns_threshold_expression 'I > 2\s(I)'
_cod_data_source_file d0ra00796j2.cif
_cod_data_source_block 16a
_cod_depositor_comments 'Adding full bibliography for 7240050--7240052.cif.'
_cod_database_code 7240050
_shelx_shelxl_version_number 2018/3
_shelx_space_group_comment
;
The symmetry employed for this shelxl refinement is uniquely defined
by the following loop, which should always be used as a source of
symmetry information in preference to the above space-group names.
They are only intended as comments.
;
_shelx_estimated_absorpt_t_max 0.825
_shelx_estimated_absorpt_t_min 0.647
_olex2_refinement_description
;
1. Fixed Uiso
 At 1.2 times of:
  All C(H) groups, All C(H,H) groups
 At 1.5 times of:
  All C(H,H,H) groups
2.a Ternary CH refined with riding coordinates:
 C1A(H1A), C1B(H1B)
2.b Secondary CH2 refined with riding coordinates:
 C4A(H4AA,H4AB), C5A(H5AA,H5AB), C6A(H6AA,H6AB), C4B(H4BA,H4BB), C5B(H5BA,
 H5BB), C6B(H6BA,H6BB)
2.c Aromatic/amide H refined with riding coordinates:
 C7A(H7A), C7B(H7B)
2.d Idealised Me refined as rotating group:
 C9A(H9AA,H9AB,H9AC), C9B(H9BA,H9BB,H9BC)
;
_olex2_submission_special_instructions 'No special instructions were received'

loop_
_space_group_symop_operation_xyz
'x, y, z'
'-x+1/2, -y, z+1/2'
'-x, y+1/2, -z+1/2'
'x+1/2, -y+1/2, -z'

loop_
_atom_site_label
_atom_site_type_symbol
_atom_site_fract_x
_atom_site_fract_y
_atom_site_fract_z
_atom_site_U_iso_or_equiv
_atom_site_adp_type
_atom_site_occupancy
_atom_site_site_symmetry_order
_atom_site_calc_flag
_atom_site_refinement_flags_posn
_atom_site_refinement_flags_adp
_atom_site_refinement_flags_occupancy
_atom_site_disorder_assembly
_atom_site_disorder_group
O1A O 0.33043(17) 0.55250(9) 0.54246(5) 0.0250(3) Uani 1 1 d . . . . .
O2A O 0.39632(19) 0.66351(11) 0.45900(5) 0.0312(3) Uani 1 1 d . . . . .
O3A O 0.28281(18) 0.56286(9) 0.74776(5) 0.0262(3) Uani 1 1 d . . . . .
O4A O 0.21553(18) 0.38629(9) 0.74018(5) 0.0246(3) Uani 1 1 d . . . . .
N1A N 0.4398(2) 0.71599(11) 0.56557(6) 0.0206(3) Uani 1 1 d . . . . .
C1A C 0.3702(2) 0.67437(12) 0.62779(7) 0.0189(3) Uani 1 1 d . . . . .
H1A H 0.469090 0.674656 0.661694 0.023 Uiso 1 1 calc R . . . .
C2A C 0.3182(2) 0.56160(13) 0.60898(7) 0.0204(3) Uani 1 1 d . . . . .
C3A C 0.3918(2) 0.64981(13) 0.51638(8) 0.0227(3) Uani 1 1 d . . . . .
C4A C 0.4073(3) 0.83333(13) 0.55991(8) 0.0266(4) Uani 1 1 d . . . . .
H4AA H 0.337416 0.850463 0.519933 0.032 Uiso 1 1 calc R . . . .
H4AB H 0.525665 0.873337 0.559422 0.032 Uiso 1 1 calc R . . . .
C5A C 0.2935(3) 0.86097(12) 0.62096(8) 0.0249(3) Uani 1 1 d . . . . .
H5AA H 0.373040 0.894035 0.654592 0.030 Uiso 1 1 calc R . . . .
H5AB H 0.192435 0.911599 0.610200 0.030 Uiso 1 1 calc R . . . .
C6A C 0.2152(2) 0.75326(12) 0.64472(8) 0.0223(3) Uani 1 1 d . . . . .
H6AA H 0.191553 0.754678 0.692032 0.027 Uiso 1 1 calc R . . . .
H6AB H 0.099328 0.734763 0.621752 0.027 Uiso 1 1 calc R . . . .
C7A C 0.2680(2) 0.47672(12) 0.64430(8) 0.0219(3) Uani 1 1 d . . . . .
H7A H 0.238546 0.410967 0.623189 0.026 Uiso 1 1 calc R . . . .
C8A C 0.2575(2) 0.48318(12) 0.71524(8) 0.0207(3) Uani 1 1 d . . . . .
C9A C 0.2012(3) 0.38208(13) 0.80998(8) 0.0270(4) Uani 1 1 d . . . . .
H9AA H 0.092585 0.423048 0.824028 0.040 Uiso 1 1 calc GR . . . .
H9AB H 0.312621 0.413283 0.829389 0.040 Uiso 1 1 calc GR . . . .
H9AC H 0.188602 0.307045 0.823915 0.040 Uiso 1 1 calc GR . . . .
O1B O 0.26999(17) 0.05619(8) 0.48796(5) 0.0220(2) Uani 1 1 d . . . . .
O2B O 0.26866(18) 0.16987(10) 0.57389(5) 0.0268(3) Uani 1 1 d . . . . .
O3B O 0.2105(2) 0.06637(9) 0.28270(5) 0.0284(3) Uani 1 1 d . . . . .
O4B O 0.28473(18) -0.10954(9) 0.28656(5) 0.0248(3) Uani 1 1 d . . . . .
N1B N 0.16934(19) 0.22407(10) 0.47234(6) 0.0192(3) Uani 1 1 d . . . . .
C1B C 0.1913(2) 0.17972(12) 0.40654(7) 0.0194(3) Uani 1 1 d . . . . .
H1B H 0.071295 0.180979 0.382454 0.023 Uiso 1 1 calc R . . . .
C2B C 0.2488(2) 0.06597(12) 0.42179(7) 0.0197(3) Uani 1 1 d . . . . .
C3B C 0.2376(2) 0.15609(12) 0.51735(7) 0.0206(3) Uani 1 1 d . . . . .
C4B C 0.2177(2) 0.34002(12) 0.47454(8) 0.0226(3) Uani 1 1 d . . . . .
H4BA H 0.321429 0.353300 0.504827 0.027 Uiso 1 1 calc R . . . .
H4BB H 0.110252 0.384018 0.487995 0.027 Uiso 1 1 calc R . . . .
C5B C 0.2738(3) 0.36504(12) 0.40436(8) 0.0270(4) Uani 1 1 d . . . . .
H5BA H 0.378021 0.416645 0.403284 0.032 Uiso 1 1 calc R . . . .
H5BB H 0.168596 0.395967 0.379958 0.032 Uiso 1 1 calc R . . . .
C6B C 0.3316(3) 0.25632(12) 0.37545(8) 0.0239(3) Uani 1 1 d . . . . .
H6BA H 0.320872 0.256362 0.327555 0.029 Uiso 1 1 calc R . . . .
H6BB H 0.459788 0.237343 0.387797 0.029 Uiso 1 1 calc R . . . .
C7B C 0.2783(2) -0.01901(12) 0.38392(7) 0.0209(3) Uani 1 1 d . . . . .
H7B H 0.315918 -0.085112 0.402945 0.025 Uiso 1 1 calc R . . . .
C8B C 0.2540(2) -0.01258(12) 0.31322(7) 0.0210(3) Uani 1 1 d . . . . .
C9B C 0.2612(3) -0.11579(13) 0.21676(7) 0.0280(4) Uani 1 1 d . . . . .
H9BA H 0.349902 -0.067729 0.195523 0.042 Uiso 1 1 calc GR . . . .
H9BB H 0.135150 -0.093990 0.205310 0.042 Uiso 1 1 calc GR . . . .
H9BC H 0.282558 -0.189867 0.202299 0.042 Uiso 1 1 calc GR . . . .

loop_
_atom_site_aniso_label
_atom_site_aniso_U_11
_atom_site_aniso_U_22
_atom_site_aniso_U_33
_atom_site_aniso_U_23
_atom_site_aniso_U_13
_atom_site_aniso_U_12
O1A 0.0366(6) 0.0220(5) 0.0163(5) -0.0032(4) 0.0018(5) -0.0044(5)
O2A 0.0419(7) 0.0350(6) 0.0168(6) -0.0003(5) 0.0044(5) -0.0025(6)
O3A 0.0415(7) 0.0183(5) 0.0187(5) -0.0007(4) 0.0010(5) -0.0010(5)
O4A 0.0352(6) 0.0183(5) 0.0204(5) 0.0000(4) 0.0042(5) -0.0035(5)
N1A 0.0263(7) 0.0188(6) 0.0167(6) 0.0011(5) 0.0019(5) -0.0002(5)
C1A 0.0239(8) 0.0178(7) 0.0151(7) 0.0007(6) -0.0008(6) -0.0002(6)
C2A 0.0222(7) 0.0218(7) 0.0171(7) -0.0031(6) -0.0006(6) 0.0020(6)
C3A 0.0248(8) 0.0229(8) 0.0203(7) -0.0004(6) 0.0028(6) 0.0021(7)
C4A 0.0378(9) 0.0182(7) 0.0237(8) 0.0037(6) 0.0034(7) 0.0010(7)
C5A 0.0335(9) 0.0192(7) 0.0220(7) -0.0013(6) 0.0016(7) 0.0026(7)
C6A 0.0282(8) 0.0205(7) 0.0182(7) 0.0001(5) 0.0012(7) 0.0029(7)
C7A 0.0268(8) 0.0179(7) 0.0208(7) -0.0033(6) 0.0007(6) -0.0007(7)
C8A 0.0220(7) 0.0183(7) 0.0217(7) 0.0002(6) 0.0015(6) 0.0004(6)
C9A 0.0386(9) 0.0203(7) 0.0220(7) 0.0027(6) 0.0053(7) -0.0019(7)
O1B 0.0308(6) 0.0195(5) 0.0158(5) 0.0025(4) -0.0009(4) -0.0001(5)
O2B 0.0341(6) 0.0321(6) 0.0143(5) -0.0005(4) 0.0006(5) 0.0007(5)
O3B 0.0481(7) 0.0179(5) 0.0193(5) 0.0013(4) -0.0034(5) -0.0003(6)
O4B 0.0383(6) 0.0185(5) 0.0174(5) -0.0008(4) 0.0033(5) 0.0013(5)
N1B 0.0226(6) 0.0191(6) 0.0161(6) -0.0008(5) -0.0001(5) -0.0001(5)
C1B 0.0246(8) 0.0180(7) 0.0156(7) -0.0002(5) -0.0025(6) -0.0008(6)
C2B 0.0216(7) 0.0206(7) 0.0168(7) 0.0042(6) -0.0020(6) -0.0043(6)
C3B 0.0206(7) 0.0223(7) 0.0189(7) 0.0005(6) 0.0039(6) -0.0013(6)
C4B 0.0258(8) 0.0177(7) 0.0243(7) -0.0028(6) -0.0017(6) 0.0013(6)
C5B 0.0382(9) 0.0183(7) 0.0245(8) 0.0015(6) -0.0036(7) -0.0031(7)
C6B 0.0345(9) 0.0186(7) 0.0186(7) 0.0011(6) 0.0016(7) -0.0042(7)
C7B 0.0250(8) 0.0174(6) 0.0202(7) 0.0024(6) -0.0002(6) -0.0014(6)
C8B 0.0248(8) 0.0183(7) 0.0197(7) -0.0002(6) 0.0014(6) -0.0036(6)
C9B 0.0461(10) 0.0216(7) 0.0164(7) -0.0015(6) 0.0047(7) 0.0001(8)

loop_
_atom_type_symbol
_atom_type_description
_atom_type_scat_dispersion_real
_atom_type_scat_dispersion_imag
_atom_type_scat_source
C C 0.0181 0.0091 'International Tables Vol C Tables 4.2.6.8 and 6.1.1.4'
H H 0.0000 0.0000 'International Tables Vol C Tables 4.2.6.8 and 6.1.1.4'
N N 0.0311 0.0180 'International Tables Vol C Tables 4.2.6.8 and 6.1.1.4'
O O 0.0492 0.0322 'International Tables Vol C Tables 4.2.6.8 and 6.1.1.4'

loop_
_geom_angle_atom_site_label_1
_geom_angle_atom_site_label_2
_geom_angle_atom_site_label_3
_geom_angle
_geom_angle_site_symmetry_1
_geom_angle_site_symmetry_3
_geom_angle_publ_flag
C2A O1A C3A 109.40(12) . . ?
C8A O4A C9A 115.46(12) . . ?
C1A N1A C4A 111.12(12) . . ?
C3A N1A C1A 110.60(13) . . ?
C3A N1A C4A 119.97(13) . . ?
N1A C1A H1A 111.3 . . ?
N1A C1A C2A 100.88(12) . . ?
N1A C1A C6A 102.96(12) . . ?
C2A C1A H1A 111.3 . . ?
C2A C1A C6A 118.25(14) . . ?
C6A C1A H1A 111.3 . . ?
O1A C2A C1A 108.49(13) . . ?
C7A C2A O1A 119.73(14) . . ?
C7A C2A C1A 131.77(14) . . ?
O2A C3A O1A 120.87(15) . . ?
O2A C3A N1A 130.44(16) . . ?
N1A C3A O1A 108.70(13) . . ?
N1A C4A H4AA 111.0 . . ?
N1A C4A H4AB 111.0 . . ?
N1A C4A C5A 103.87(12) . . ?
H4AA C4A H4AB 109.0 . . ?
C5A C4A H4AA 111.0 . . ?
C5A C4A H4AB 111.0 . . ?
C4A C5A H5AA 110.7 . . ?
C4A C5A H5AB 110.7 . . ?
H5AA C5A H5AB 108.8 . . ?
C6A C5A C4A 105.26(12) . . ?
C6A C5A H5AA 110.7 . . ?
C6A C5A H5AB 110.7 . . ?
C1A C6A C5A 102.46(13) . . ?
C1A C6A H6AA 111.3 . . ?
C1A C6A H6AB 111.3 . . ?
C5A C6A H6AA 111.3 . . ?
C5A C6A H6AB 111.3 . . ?
H6AA C6A H6AB 109.2 . . ?
C2A C7A H7A 119.5 . . ?
C2A C7A C8A 121.04(14) . . ?
C8A C7A H7A 119.5 . . ?
O3A C8A O4A 123.76(14) . . ?
O3A C8A C7A 126.12(14) . . ?
O4A C8A C7A 110.12(13) . . ?
O4A C9A H9AA 109.5 . . ?
O4A C9A H9AB 109.5 . . ?
O4A C9A H9AC 109.5 . . ?
H9AA C9A H9AB 109.5 . . ?
H9AA C9A H9AC 109.5 . . ?
H9AB C9A H9AC 109.5 . . ?
C2B O1B C3B 109.33(12) . . ?
C8B O4B C9B 115.74(12) . . ?
C1B N1B C4B 111.50(12) . . ?
C3B N1B C1B 111.07(12) . . ?
C3B N1B C4B 120.09(13) . . ?
N1B C1B H1B 111.0 . . ?
N1B C1B C2B 100.89(12) . . ?
N1B C1B C6B 102.94(12) . . ?
C2B C1B H1B 111.0 . . ?
C2B C1B C6B 119.15(14) . . ?
C6B C1B H1B 111.0 . . ?
O1B C2B C1B 108.66(12) . . ?
C7B C2B O1B 119.51(14) . . ?
C7B C2B C1B 131.82(14) . . ?
O2B C3B O1B 121.01(14) . . ?
O2B C3B N1B 130.38(15) . . ?
N1B C3B O1B 108.61(12) . . ?
N1B C4B H4BA 111.1 . . ?
N1B C4B H4BB 111.1 . . ?
N1B C4B C5B 103.33(12) . . ?
H4BA C4B H4BB 109.1 . . ?
C5B C4B H4BA 111.1 . . ?
C5B C4B H4BB 111.1 . . ?
C4B C5B H5BA 110.7 . . ?
C4B C5B H5BB 110.7 . . ?
C4B C5B C6B 105.05(12) . . ?
H5BA C5B H5BB 108.8 . . ?
C6B C5B H5BA 110.7 . . ?
C6B C5B H5BB 110.7 . . ?
C1B C6B C5B 101.77(13) . . ?
C1B C6B H6BA 111.4 . . ?
C1B C6B H6BB 111.4 . . ?
C5B C6B H6BA 111.4 . . ?
C5B C6B H6BB 111.4 . . ?
H6BA C6B H6BB 109.3 . . ?
C2B C7B H7B 119.4 . . ?
C2B C7B C8B 121.26(14) . . ?
C8B C7B H7B 119.4 . . ?
O3B C8B O4B 124.01(14) . . ?
O3B C8B C7B 126.30(14) . . ?
O4B C8B C7B 109.68(13) . . ?
O4B C9B H9BA 109.5 . . ?
O4B C9B H9BB 109.5 . . ?
O4B C9B H9BC 109.5 . . ?
H9BA C9B H9BB 109.5 . . ?
H9BA C9B H9BC 109.5 . . ?
H9BB C9B H9BC 109.5 . . ?

loop_
_geom_bond_atom_site_label_1
_geom_bond_atom_site_label_2
_geom_bond_distance
_geom_bond_site_symmetry_2
_geom_bond_publ_flag
O1A C2A 1.3783(18) . ?
O1A C3A 1.396(2) . ?
O2A C3A 1.195(2) . ?
O3A C8A 1.2098(19) . ?
O4A C8A 1.3440(18) . ?
O4A C9A 1.4431(19) . ?
N1A C1A 1.4715(19) . ?
N1A C3A 1.351(2) . ?
N1A C4A 1.482(2) . ?
C1A H1A 1.0000 . ?
C1A C2A 1.502(2) . ?
C1A C6A 1.530(2) . ?
C2A C7A 1.332(2) . ?
C4A H4AA 0.9900 . ?
C4A H4AB 0.9900 . ?
C4A C5A 1.542(2) . ?
C5A H5AA 0.9900 . ?
C5A H5AB 0.9900 . ?
C5A C6A 1.534(2) . ?
C6A H6AA 0.9900 . ?
C6A H6AB 0.9900 . ?
C7A H7A 0.9500 . ?
C7A C8A 1.466(2) . ?
C9A H9AA 0.9800 . ?
C9A H9AB 0.9800 . ?
C9A H9AC 0.9800 . ?
O1B C2B 1.3775(17) . ?
O1B C3B 1.4012(19) . ?
O2B C3B 1.1990(19) . ?
O3B C8B 1.207(2) . ?
O4B C8B 1.3430(19) . ?
O4B C9B 1.4504(18) . ?
N1B C1B 1.4722(19) . ?
N1B C3B 1.348(2) . ?
N1B C4B 1.4836(19) . ?
C1B H1B 1.0000 . ?
C1B C2B 1.507(2) . ?
C1B C6B 1.532(2) . ?
C2B C7B 1.331(2) . ?
C4B H4BA 0.9900 . ?
C4B H4BB 0.9900 . ?
C4B C5B 1.534(2) . ?
C5B H5BA 0.9900 . ?
C5B H5BB 0.9900 . ?
C5B C6B 1.535(2) . ?
C6B H6BA 0.9900 . ?
C6B H6BB 0.9900 . ?
C7B H7B 0.9500 . ?
C7B C8B 1.470(2) . ?
C9B H9BA 0.9800 . ?
C9B H9BB 0.9800 . ?
C9B H9BC 0.9800 . ?
